data_4500141
loop_
_publ_author_name
'Mart\'inez Casado, F. J.'
'Ramos Riesco, M.'
'Redondo, M. I.'
'Choquesillo-Lazarte, D.'
'L\'opez-Andr\'es, S.'
'Cheda, J. A. Rodr\'iguez'

_publ_section_title
;
 Anhydrous Lithium Acetate Polymorphs and Its Hydrates: Three-Dimensional
 Coordination Polymers
;
_journal_issue 4
_journal_name_full 'Crystal Growth &amp; Design'
_journal_page_first 1021
_journal_paper_doi 10.1021/cg1010133
_journal_volume 11
_journal_year 2011
_chemical_formula_moiety (Li+),(C3H5O2-),2(H2O)
_chemical_formula_sum 'C2 H7 Li O4'
_chemical_formula_weight 102.01
_chemical_name_common 'Lithium acetate dihydrate'
_chemical_name_systematic 'Lithium acetate dihydrate'
_space_group_IT_number 65
_symmetry_cell_setting orthorhombic
_symmetry_space_group_name_Hall '-C 2 2'
_symmetry_space_group_name_H-M 'C m m m'
_atom_sites_solution_hydrogens geom
_atom_sites_solution_primary direct
_atom_sites_solution_secondary difmap
_audit_creation_method SHELXL-97
_cell_angle_alpha 90.00
_cell_angle_beta 90.00
_cell_angle_gamma 90.00
_cell_formula_units_Z 4
_cell_length_a 6.7340(13)
_cell_length_b 10.885(2)
_cell_length_c 6.5650(13)
_cell_measurement_temperature 100(2)
_cell_volume 481.21(16)
_computing_cell_refinement 'DENZO-SMN (Otwinowski & Minor, 1997)'
_computing_data_collection 'CCD Server Software Huber'
_computing_data_reduction DENZO-SMN
_computing_molecular_graphics 'Mercury 1.4.2. and ORTEP-3 (Farrugia, 1997)'
_computing_publication_material 'SHELXL-97 (Sheldrick, 1997)'
_computing_structure_refinement 'SHELXL-97 (Sheldrick, 1997)'
_computing_structure_solution 'SHELXS-97 (Sheldrick, 1990)'
_diffrn_ambient_temperature 100(2)
_diffrn_detector_area_resol_mean 9.77
_diffrn_measured_fraction_theta_full 0.960
_diffrn_measured_fraction_theta_max 0.960
_diffrn_measurement_device_type ADSCq210rCCD-HUBER
_diffrn_measurement_method 'f\ scans'
_diffrn_radiation_monochromator Synchrotron
_diffrn_radiation_source Synchrotron
_diffrn_radiation_type Synchrotron
_diffrn_radiation_wavelength 0.72930
_diffrn_reflns_av_R_equivalents 0.0000
_diffrn_reflns_av_sigmaI/netI 0.0561
_diffrn_reflns_limit_h_max 8
_diffrn_reflns_limit_h_min 0
_diffrn_reflns_limit_k_max 14
_diffrn_reflns_limit_k_min 0
_diffrn_reflns_limit_l_max 8
_diffrn_reflns_limit_l_min 0
_diffrn_reflns_number 333
_diffrn_reflns_theta_full 28.36
_diffrn_reflns_theta_max 28.36
_diffrn_reflns_theta_min 3.18
_exptl_absorpt_coefficient_mu 0.100
_exptl_absorpt_correction_type none
_exptl_crystal_colour Colourless
_exptl_crystal_density_diffrn 1.408
_exptl_crystal_density_method 'not measured'
_exptl_crystal_description flake
_exptl_crystal_F_000 216
_exptl_crystal_size_max 0.100
_exptl_crystal_size_mid 0.080
_exptl_crystal_size_min 0.020
_refine_diff_density_max 0.535
_refine_diff_density_min -0.307
_refine_diff_density_rms 0.065
_refine_ls_extinction_coef 0.33(6)
_refine_ls_extinction_expression Fc^*^=kFc[1+0.001xFc^2^\l^3^/sin(2\q)]^-1/4^
_refine_ls_extinction_method SHELXL
_refine_ls_goodness_of_fit_ref 1.112
_refine_ls_hydrogen_treatment mixed
_refine_ls_matrix_type full
_refine_ls_number_parameters 34
_refine_ls_number_reflns 333
_refine_ls_number_restraints 0
_refine_ls_restrained_S_all 1.112
_refine_ls_R_factor_all 0.0356
_refine_ls_R_factor_gt 0.0354
_refine_ls_shift/su_max 0.000
_refine_ls_shift/su_mean 0.000
_refine_ls_structure_factor_coef Fsqd
_refine_ls_weighting_details 'calc w=1/[\s^2^(Fo^2^)+(0.0114P)^2^+0.4122P] where P=(Fo^2^+2Fc^2^)/3'
_refine_ls_weighting_scheme calc
_refine_ls_wR_factor_gt 0.0790
_refine_ls_wR_factor_ref 0.0792
_reflns_number_gt 328
_reflns_number_total 333
_reflns_threshold_expression >2sigma(I)
_cod_data_source_file cg1010133_si_006.cif
_cod_data_source_block lic2_2H2O_100K
_cod_depositor_comments
;
The following automatic conversions were performed:

'_symmetry_cell_setting' value 'Orthorhombic' changed to
'orthorhombic' according to
/home/saulius/struct/CIF-dictionaries/cif_core.dic dictionary named
'cif_core.dic' version 2.4.1 from 2010-06-29.

Automatic conversion script
Id: cif_fix_values 1715 2011-07-08 13:25:40Z adriana 
;
_cod_original_sg_symbol_H-M Cmmm
_cod_database_code 4500141

loop_
_symmetry_equiv_pos_as_xyz
'x, y, z'
'-x, -y, z'
'-x, y, -z'
'x, -y, -z'
'x+1/2, y+1/2, z'
'-x+1/2, -y+1/2, z'
'-x+1/2, y+1/2, -z'
'x+1/2, -y+1/2, -z'
'-x, -y, -z'
'x, y, -z'
'x, -y, z'
'-x, y, z'
'-x+1/2, -y+1/2, -z'
'x+1/2, y+1/2, -z'
'x+1/2, -y+1/2, z'
'-x+1/2, y+1/2, z'

loop_
_atom_site_label
_atom_site_type_symbol
_atom_site_fract_x
_atom_site_fract_y
_atom_site_fract_z
_atom_site_U_iso_or_equiv
_atom_site_adp_type
_atom_site_occupancy
_atom_site_symmetry_multiplicity
_atom_site_calc_flag
_atom_site_refinement_flags
O2W O 0.5000 0.18574(11) 0.5000 0.0058(4) Uani 1 4 d S
H1W H 0.5000 0.2341(19) 0.599(3) 0.026(5) Uiso 1 2 d S
H2W H 0.297(3) 0.0608(18) 0.5000 0.020(4) Uiso 1 2 d S
O1W O 0.21683(17) 0.0000 0.5000 0.0051(4) Uani 1 4 d S
O1 O 0.0000 0.15935(7) 0.16964(12) 0.0071(4) Uani 1 2 d S
C2 C 0.0000 0.35257(14) 0.0000 0.0078(4) Uani 1 4 d S
H2A H 0.0000 0.3826 0.1407 0.012 Uiso 0.25 2 calc SPR
H2B H -0.1188 0.3826 -0.0704 0.012 Uiso 0.13 1 calc PR
H2C H 0.1188 0.3826 -0.0704 0.012 Uiso 0.13 1 calc PR
H2D H 0.0000 0.3826 -0.1407 0.012 Uiso 0.25 2 calc SPR
H2E H 0.1188 0.3826 0.0704 0.012 Uiso 0.13 1 calc PR
H2F H -0.1188 0.3826 0.0704 0.012 Uiso 0.13 1 calc PR
C1 C 0.0000 0.21338(13) 0.0000 0.0032(4) Uani 1 4 d S
Li1 Li 0.0000 0.0000 0.2848(4) 0.0069(6) Uani 1 4 d S

loop_
_atom_site_aniso_label
_atom_site_aniso_U_11
_atom_site_aniso_U_22
_atom_site_aniso_U_33
_atom_site_aniso_U_23
_atom_site_aniso_U_13
_atom_site_aniso_U_12
O2W 0.0115(6) 0.0035(6) 0.0025(6) 0.000 0.000 0.000
O1W 0.0048(6) 0.0034(6) 0.0071(6) 0.000 0.000 0.000
O1 0.0139(5) 0.0036(5) 0.0037(5) 0.0012(3) 0.000 0.000
C2 0.0163(8) 0.0010(7) 0.0062(7) 0.000 0.000 0.000
C1 0.0029(7) 0.0023(7) 0.0044(7) 0.000 0.000 0.000
Li1 0.0102(13) 0.0041(11) 0.0062(12) 0.000 0.000 0.000

loop_
_atom_type_symbol
_atom_type_description
_atom_type_scat_dispersion_real
_atom_type_scat_dispersion_imag
_atom_type_scat_source
C C 0.0030 0.0020 'International Tables Vol C Tables 4.2.6.8 and 6.1.1.4'
H H 0.0000 0.0000 'International Tables Vol C Tables 4.2.6.8 and 6.1.1.4'
Li Li 0.0000 0.0000 'International Tables Vol C Tables 4.2.6.8 and 6.1.1.4'
O O 0.0120 0.0060 'International Tables Vol C Tables 4.2.6.8 and 6.1.1.4'

loop_
_geom_angle_atom_site_label_1
_geom_angle_atom_site_label_2
_geom_angle_atom_site_label_3
_geom_angle
_geom_angle_site_symmetry_1
_geom_angle_site_symmetry_3
Li1 O1W Li1 88.10(12) . 9_556
Li1 O1W H2W 117.0(8) . .
Li1 O1W H2W 117.0(8) 9_556 .
C1 O1 Li1 141.40(11) . .
C1 C2 H2A 109.5 . .
C1 C2 H2B 109.5 . .
H2A C2 H2B 109.5 . .
C1 C2 H2C 109.5 . .
H2A C2 H2C 109.5 . .
H2B C2 H2C 109.5 . .
C1 C2 H2D 109.5 . .
H2A C2 H2D 141.1 . .
H2B C2 H2D 56.3 . .
H2C C2 H2D 56.3 . .
C1 C2 H2E 109.5 . .
H2A C2 H2E 56.3 . .
H2B C2 H2E 141.1 . .
H2C C2 H2E 56.3 . .
H2D C2 H2E 109.5 . .
C1 C2 H2F 109.5 . .
H2A C2 H2F 56.3 . .
H2B C2 H2F 56.3 . .
H2C C2 H2F 141.1 . .
H2D C2 H2F 109.5 . .
H2E C2 H2F 109.5 . .
O1 C1 O1 124.32(13) 10 .
O1 C1 C2 117.84(6) 10 .
O1 C1 C2 117.84(6) . .
O1 Li1 O1 132.88(16) 2 .
O1 Li1 O1W 106.13(4) 2 .
O1 Li1 O1W 106.13(4) . .
O1 Li1 O1W 106.13(4) 2 9_556
O1 Li1 O1W 106.13(4) . 9_556
O1W Li1 O1W 91.90(12) . 9_556
O1 Li1 Li1 113.56(8) 2 9_556
O1 Li1 Li1 113.56(8) . 9_556
O1W Li1 Li1 45.95(6) . 9_556
O1W Li1 Li1 45.95(6) 9_556 9_556

loop_
_geom_bond_atom_site_label_1
_geom_bond_atom_site_label_2
_geom_bond_distance
_geom_bond_site_symmetry_2
O2W H1W 0.84(2) .
O1W Li1 2.032(2) .
O1W Li1 2.032(2) 9_556
O1W H2W 0.85(2) .
O1 C1 1.2594(10) .
O1 Li1 1.8922(14) .
C2 C1 1.515(2) .
C2 H2A 0.9800 .
C2 H2B 0.9800 .
C2 H2C 0.9800 .
C2 H2D 0.9800 .
C2 H2E 0.9800 .
C2 H2F 0.9800 .
C1 O1 1.2594(10) 10
Li1 O1 1.8922(14) 2
Li1 O1W 2.032(2) 9_556
Li1 Li1 2.825(6) 9_556
